data_4107586
loop_
_publ_author_name
'Liangxing Wu'
'Kevin Burgess'

_publ_section_title
;
 Syntheses of Highly Fluorescent GFP-Chromophore Analogues
;
_journal_name_full 'Journal of the American Chemical Society'
_journal_page_first 4089
_journal_page_last 4096
_journal_paper_doi 10.1021/ja710388h
_journal_volume 130
_journal_year 2008
_chemical_formula_sum 'C17 H15 B F2 N4 O4.28'
_chemical_formula_weight 392.56
_chemical_name_systematic
; 
 ? 
;
_space_group_IT_number 14
_symmetry_cell_setting monoclinic
_symmetry_space_group_name_Hall '-P 2ybc'
_symmetry_space_group_name_H-M 'P 1 21/c 1'
_atom_sites_solution_hydrogens geom
_atom_sites_solution_primary direct
_atom_sites_solution_secondary difmap
_audit_creation_method SHELXL-97
_cell_angle_alpha 90.00
_cell_angle_beta 95.857(5)
_cell_angle_gamma 90.00
_cell_formula_units_Z 8
_cell_length_a 7.0047(7)
_cell_length_b 21.173(2)
_cell_length_c 24.097(2)
_cell_measurement_reflns_used 1267
_cell_measurement_temperature 273(2)
_cell_measurement_theta_max 49.74
_cell_measurement_theta_min 3.69
_cell_volume 3555.2(6)
_computing_cell_refinement
; 
CELL_NOW (Sheldrick, 2003), Bruker SAINT 
;
_computing_data_collection 'Bruker FRAMBO'
_computing_data_reduction 'Bruker SAINT'
_computing_molecular_graphics 'Bruker SHELXTL'
_computing_publication_material 'Bruker SHELXTL'
_computing_structure_refinement 'SHELXL-97 (Sheldrick, 1997)'
_computing_structure_solution 'SHELXS-97 (Sheldrick, 1990)'
_diffrn_ambient_temperature 273(2)
_diffrn_measured_fraction_theta_full 0.994
_diffrn_measured_fraction_theta_max 0.994
_diffrn_measurement_device_type 'BRUKER GADDS D8 Discover'
_diffrn_measurement_method 'phi and omega scans'
_diffrn_radiation_monochromator graphite
_diffrn_radiation_source 'fine-focus sealed tube'
_diffrn_radiation_type CuK\a
_diffrn_radiation_wavelength 1.54178
_diffrn_reflns_av_R_equivalents 0.1214
_diffrn_reflns_av_sigmaI/netI 0.1198
_diffrn_reflns_limit_h_max 7
_diffrn_reflns_limit_h_min -7
_diffrn_reflns_limit_k_max 23
_diffrn_reflns_limit_k_min -23
_diffrn_reflns_limit_l_max 26
_diffrn_reflns_limit_l_min -26
_diffrn_reflns_number 27542
_diffrn_reflns_theta_full 59.14
_diffrn_reflns_theta_max 59.14
_diffrn_reflns_theta_min 3.69
_exptl_absorpt_coefficient_mu 1.028
_exptl_absorpt_correction_T_max 0.9600
_exptl_absorpt_correction_T_min 0.9042
_exptl_absorpt_correction_type multi-scan
_exptl_absorpt_process_details 'SADABS, (Sheldrick, 2006)'
_exptl_crystal_colour red
_exptl_crystal_density_diffrn 1.467
_exptl_crystal_description needle
_exptl_crystal_F_000 1618
_exptl_crystal_size_max 0.10
_exptl_crystal_size_mid 0.04
_exptl_crystal_size_min 0.04
_refine_diff_density_max 1.093
_refine_diff_density_min -0.386
_refine_diff_density_rms 0.081
_refine_ls_extinction_method none
_refine_ls_goodness_of_fit_ref 0.968
_refine_ls_hydrogen_treatment mixed
_refine_ls_matrix_type full
_refine_ls_number_parameters 529
_refine_ls_number_reflns 5109
_refine_ls_number_restraints 18
_refine_ls_restrained_S_all 0.971
_refine_ls_R_factor_all 0.1332
_refine_ls_R_factor_gt 0.0651
_refine_ls_shift/su_max 0.002
_refine_ls_shift/su_mean 0.000
_refine_ls_structure_factor_coef Fsqd
_refine_ls_weighting_details 'calc w=1/[\s^2^(Fo^2^)+(0.1168P)^2^+0.0000P] where P=(Fo^2^+2Fc^2^)/3'
_refine_ls_weighting_scheme calc
_refine_ls_wR_factor_gt 0.1671
_refine_ls_wR_factor_ref 0.2069
_reflns_number_gt 2841
_reflns_number_total 5109
_reflns_threshold_expression >2sigma(I)
_cod_data_source_file ja710388h-file003.cif
_cod_data_source_block kbb20g
_cod_database_code 4107586

loop_
_symmetry_equiv_pos_as_xyz
'x, y, z'
'-x, y+1/2, -z+1/2'
'-x, -y, -z'
'x, -y-1/2, z-1/2'

loop_
_atom_site_label
_atom_site_type_symbol
_atom_site_fract_x
_atom_site_fract_y
_atom_site_fract_z
_atom_site_U_iso_or_equiv
_atom_site_adp_type
_atom_site_occupancy
_atom_site_symmetry_multiplicity
_atom_site_calc_flag
_atom_site_refinement_flags
B1 B 0.7321(8) 0.3965(3) 0.4506(2) 0.0269(14) Uani 1 1 d .
B2 B 0.2458(8) 0.1789(3) 0.4648(2) 0.0300(14) Uani 1 1 d .
F1 F 0.8934(4) 0.42987(13) 0.43820(11) 0.0379(7) Uani 1 1 d .
F2 F 0.5815(4) 0.43726(13) 0.45390(11) 0.0392(8) Uani 1 1 d .
F3 F 0.0943(4) 0.14027(13) 0.47614(12) 0.0408(8) Uani 1 1 d .
F4 F 0.4073(4) 0.14174(13) 0.45972(12) 0.0409(8) Uani 1 1 d .
C1 C 0.7826(6) 0.2917(2) 0.5079(2) 0.0295(12) Uani 1 1 d .
C2 C 0.7319(6) 0.2546(2) 0.4611(2) 0.0270(12) Uani 1 1 d .
H2 H 0.7343 0.2109 0.4645 0.032 Uiso 1 1 calc R
C3 C 0.6783(6) 0.2813(2) 0.4099(2) 0.0266(12) Uani 1 1 d .
C4 C 0.8299(7) 0.3814(3) 0.5555(2) 0.0359(13) Uani 1 1 d .
C5 C 0.8685(7) 0.3312(3) 0.5928(2) 0.0387(14) Uani 1 1 d .
H5 H 0.9070 0.3350 0.6307 0.046 Uiso 1 1 calc R
C6 C 0.8401(7) 0.2753(3) 0.5641(2) 0.0343(13) Uani 1 1 d .
C7 C 0.8411(7) 0.4508(3) 0.5661(2) 0.0435(14) Uani 1 1 d .
H7A H 0.9310 0.4694 0.5434 0.065 Uiso 1 1 calc R
H7B H 0.8828 0.4583 0.6048 0.065 Uiso 1 1 calc R
H7C H 0.7168 0.4694 0.5570 0.065 Uiso 1 1 calc R
C8 C 0.8613(7) 0.2102(3) 0.5871(2) 0.0477(16) Uani 1 1 d .
H8A H 0.9789 0.2072 0.6112 0.072 Uiso 1 1 calc R
H8B H 0.8638 0.1806 0.5570 0.072 Uiso 1 1 calc R
H8C H 0.7551 0.2008 0.6079 0.072 Uiso 1 1 calc R
C9 C 0.6081(6) 0.2536(2) 0.3571(2) 0.0275(12) Uani 1 1 d .
C10 C 0.6104(6) 0.3598(2) 0.3509(2) 0.0237(11) Uani 1 1 d .
C11 C 0.4889(7) 0.3020(2) 0.2636(2) 0.0320(12) Uani 1 1 d .
H11A H 0.3670 0.3231 0.2583 0.048 Uiso 1 1 calc R
H11B H 0.4729 0.2584 0.2533 0.048 Uiso 1 1 calc R
H11C H 0.5766 0.3217 0.2409 0.048 Uiso 1 1 calc R
C12 C 0.5882(7) 0.4246(2) 0.32825(19) 0.0240(11) Uani 1 1 d .
C13 C 0.4053(7) 0.4504(2) 0.3175(2) 0.0308(12) Uani 1 1 d .
H13 H 0.2974 0.4256 0.3204 0.037 Uiso 1 1 calc R
C14 C 0.3848(7) 0.5132(2) 0.3023(2) 0.0310(12) Uani 1 1 d .
H14 H 0.2637 0.5313 0.2957 0.037 Uiso 1 1 calc R
C15 C 0.5467(7) 0.5484(2) 0.2971(2) 0.0266(12) Uani 1 1 d .
C16 C 0.7291(6) 0.5225(2) 0.30511(19) 0.0265(12) Uani 1 1 d .
H16 H 0.8363 0.5468 0.2998 0.032 Uiso 1 1 calc R
C17 C 0.7491(7) 0.4603(2) 0.3211(2) 0.0272(12) Uani 1 1 d .
H17 H 0.8706 0.4423 0.3271 0.033 Uiso 1 1 calc R
C18 C 0.2817(6) 0.2942(2) 0.5029(2) 0.0306(12) Uani 1 1 d .
C19 C 0.2236(6) 0.3196(2) 0.4508(2) 0.0283(12) Uani 1 1 d .
H19 H 0.2162 0.3632 0.4467 0.034 Uiso 1 1 calc R
C20 C 0.1770(6) 0.2816(2) 0.4054(2) 0.0263(12) Uani 1 1 d .
C21 C 0.3451(7) 0.2176(3) 0.5655(2) 0.0366(14) Uani 1 1 d .
C22 C 0.3737(7) 0.2758(3) 0.5929(2) 0.0423(15) Uani 1 1 d .
H22 H 0.4131 0.2810 0.6306 0.051 Uiso 1 1 calc R
C23 C 0.3343(7) 0.3239(3) 0.5552(2) 0.0357(14) Uani 1 1 d .
C24 C 0.3675(8) 0.1530(3) 0.5889(2) 0.0478(16) Uani 1 1 d .
H24A H 0.2476 0.1309 0.5826 0.072 Uiso 1 1 calc R
H24B H 0.4056 0.1555 0.6282 0.072 Uiso 1 1 calc R
H24C H 0.4638 0.1308 0.5710 0.072 Uiso 1 1 calc R
C25 C 0.3399(7) 0.3939(3) 0.5648(2) 0.0438(15) Uani 1 1 d .
H25A H 0.2277 0.4066 0.5817 0.066 Uiso 1 1 calc R
H25B H 0.3431 0.4153 0.5299 0.066 Uiso 1 1 calc R
H25C H 0.4526 0.4045 0.5891 0.066 Uiso 1 1 calc R
C26 C 0.0972(6) 0.2976(2) 0.3495(2) 0.0270(12) Uani 1 1 d .
C27 C 0.1211(6) 0.1915(2) 0.3601(2) 0.0258(12) Uani 1 1 d .
C28 C -0.0159(7) 0.2329(2) 0.2657(2) 0.0302(12) Uani 1 1 d .
H28A H 0.0573 0.2029 0.2467 0.045 Uiso 1 1 calc R
H28B H -0.0119 0.2733 0.2479 0.045 Uiso 1 1 calc R
H28C H -0.1465 0.2188 0.2644 0.045 Uiso 1 1 calc R
C29 C 0.1081(7) 0.1236(2) 0.3466(2) 0.0281(12) Uani 1 1 d .
C30 C -0.0697(7) 0.0958(2) 0.3318(2) 0.0372(14) Uani 1 1 d .
H30 H -0.1801 0.1205 0.3292 0.045 Uiso 1 1 calc R
C31 C -0.0836(7) 0.0322(2) 0.3209(2) 0.0366(13) Uani 1 1 d .
H31 H -0.2030 0.0136 0.3118 0.044 Uiso 1 1 calc R
C32 C 0.0817(7) -0.0039(2) 0.3235(2) 0.0329(13) Uani 1 1 d .
C33 C 0.2614(7) 0.0232(2) 0.3373(2) 0.0354(13) Uani 1 1 d .
H33 H 0.3717 -0.0014 0.3384 0.043 Uiso 1 1 calc R
C34 C 0.2741(7) 0.0870(2) 0.3492(2) 0.0330(13) Uani 1 1 d .
H34 H 0.3933 0.1054 0.3589 0.040 Uiso 1 1 calc R
N1 N 0.7780(5) 0.35725(19) 0.50403(16) 0.0291(10) Uani 1 1 d .
N2 N 0.6765(5) 0.34687(17) 0.40270(16) 0.0240(9) Uani 1 1 d .
N3 N 0.5647(5) 0.30632(18) 0.32183(16) 0.0252(9) Uani 1 1 d .
N4 N 0.5275(7) 0.61648(19) 0.28588(16) 0.0319(10) Uani 1 1 d .
N5 N 0.2917(5) 0.22864(19) 0.51071(17) 0.0301(10) Uani 1 1 d .
N6 N 0.1881(5) 0.21523(18) 0.40920(16) 0.0269(10) Uani 1 1 d .
N7 N 0.0651(5) 0.23821(17) 0.32338(16) 0.0247(9) Uani 1 1 d .
N8 N 0.0660(8) -0.0716(2) 0.31143(18) 0.0391(11) Uani 1 1 d .
O1 O 0.5836(4) 0.19836(15) 0.34152(14) 0.0341(9) Uani 1 1 d .
O2 O 0.6716(5) 0.64756(16) 0.28090(15) 0.0404(10) Uani 1 1 d .
O3 O 0.3659(5) 0.63964(17) 0.28409(16) 0.0455(10) Uani 1 1 d .
O4 O 0.0617(4) 0.34905(15) 0.32620(14) 0.0319(9) Uani 1 1 d .
O5 O 0.2165(6) -0.10165(16) 0.31027(16) 0.0487(11) Uani 1 1 d .
O6 O -0.0935(6) -0.09521(17) 0.30363(16) 0.0503(11) Uani 1 1 d .
O60 O 0.7818(6) 0.0573(2) 0.54233(16) 0.0527(10) Uani 0.91 1 d PU
O61 O 0.7133(6) 0.0158(2) 0.43223(17) 0.0592(10) Uani 0.98 1 d PU
O62 O 0.9143(15) 0.0215(5) 0.5373(4) 0.0522(11) Uani 0.38 1 d PU
O63 O 0.729(2) 0.0353(7) 0.4805(6) 0.0545(10) Uani 0.27 1 d PU

loop_
_atom_site_aniso_label
_atom_site_aniso_U_11
_atom_site_aniso_U_22
_atom_site_aniso_U_33
_atom_site_aniso_U_23
_atom_site_aniso_U_13
_atom_site_aniso_U_12
B1 0.021(3) 0.030(3) 0.030(3) 0.000(3) 0.003(2) -0.003(3)
B2 0.029(4) 0.030(3) 0.031(4) 0.003(3) -0.001(3) 0.000(3)
F1 0.0429(18) 0.0363(17) 0.0349(17) -0.0002(14) 0.0054(13) -0.0130(14)
F2 0.0393(18) 0.0396(17) 0.0384(18) -0.0071(14) 0.0019(13) 0.0122(14)
F3 0.0403(18) 0.0419(18) 0.0399(18) 0.0046(15) 0.0023(13) -0.0147(14)
F4 0.0392(18) 0.0440(18) 0.0387(18) 0.0029(15) 0.0013(13) 0.0144(14)
C1 0.019(3) 0.037(3) 0.034(3) 0.011(3) 0.007(2) -0.001(2)
C2 0.023(3) 0.027(3) 0.033(3) 0.003(3) 0.011(2) 0.002(2)
C3 0.019(3) 0.028(3) 0.033(3) 0.002(3) 0.008(2) 0.000(2)
C4 0.024(3) 0.056(4) 0.028(3) -0.001(3) 0.005(2) -0.008(3)
C5 0.022(3) 0.061(4) 0.032(3) 0.009(3) 0.002(2) -0.007(3)
C6 0.016(3) 0.054(4) 0.033(3) 0.010(3) 0.005(2) -0.002(2)
C7 0.035(3) 0.056(4) 0.039(3) -0.001(3) 0.004(3) -0.007(3)
C8 0.027(3) 0.064(4) 0.053(4) 0.026(3) 0.008(3) 0.002(3)
C9 0.020(3) 0.025(3) 0.040(3) 0.007(3) 0.014(2) 0.003(2)
C10 0.017(3) 0.020(3) 0.034(3) -0.004(2) 0.003(2) -0.003(2)
C11 0.029(3) 0.030(3) 0.037(3) -0.004(3) 0.002(2) -0.008(2)
C12 0.029(3) 0.018(3) 0.026(3) -0.007(2) 0.005(2) 0.002(2)
C13 0.026(3) 0.031(3) 0.035(3) 0.000(2) 0.002(2) -0.008(2)
C14 0.025(3) 0.033(3) 0.035(3) 0.001(2) 0.001(2) 0.003(2)
C15 0.031(3) 0.021(3) 0.028(3) 0.002(2) 0.005(2) 0.002(2)
C16 0.023(3) 0.029(3) 0.029(3) 0.003(2) 0.006(2) -0.002(2)
C17 0.026(3) 0.023(3) 0.034(3) -0.005(2) 0.008(2) 0.002(2)
C18 0.015(3) 0.044(3) 0.033(3) -0.010(3) 0.006(2) -0.006(2)
C19 0.016(3) 0.033(3) 0.037(3) -0.009(3) 0.005(2) -0.002(2)
C20 0.015(3) 0.027(3) 0.037(3) -0.001(3) 0.005(2) -0.005(2)
C21 0.024(3) 0.053(4) 0.034(3) -0.001(3) 0.009(2) -0.005(2)
C22 0.029(3) 0.067(4) 0.032(3) -0.007(3) 0.007(2) -0.010(3)
C23 0.018(3) 0.056(4) 0.035(3) -0.012(3) 0.007(2) -0.005(2)
C24 0.038(4) 0.068(4) 0.037(4) 0.007(3) 0.003(3) -0.004(3)
C25 0.031(3) 0.056(4) 0.046(4) -0.020(3) 0.009(3) -0.007(3)
C26 0.017(3) 0.029(3) 0.037(3) -0.005(3) 0.009(2) -0.002(2)
C27 0.019(3) 0.021(3) 0.038(3) 0.002(3) 0.005(2) 0.000(2)
C28 0.025(3) 0.034(3) 0.032(3) -0.004(2) 0.002(2) 0.000(2)
C29 0.032(3) 0.025(3) 0.028(3) -0.001(2) 0.008(2) 0.000(2)
C30 0.032(3) 0.034(3) 0.044(4) -0.011(3) -0.004(2) 0.004(2)
C31 0.039(3) 0.026(3) 0.044(3) -0.004(3) 0.000(3) -0.005(2)
C32 0.046(4) 0.023(3) 0.031(3) 0.002(2) 0.008(2) 0.002(3)
C33 0.033(3) 0.034(3) 0.042(3) 0.004(3) 0.013(3) 0.007(2)
C34 0.027(3) 0.034(3) 0.040(3) 0.003(3) 0.011(2) 0.001(2)
N1 0.021(2) 0.039(3) 0.028(3) 0.006(2) 0.0025(18) -0.0017(18)
N2 0.023(2) 0.026(2) 0.023(2) 0.0017(19) 0.0051(18) 0.0020(17)
N3 0.021(2) 0.025(2) 0.030(2) 0.000(2) 0.0058(17) 0.0017(17)
N4 0.041(3) 0.027(2) 0.027(3) 0.003(2) 0.003(2) 0.003(2)
N5 0.021(2) 0.037(3) 0.032(3) -0.003(2) 0.0030(18) -0.0038(18)
N6 0.023(2) 0.027(2) 0.031(3) -0.004(2) 0.0025(18) -0.0021(18)
N7 0.020(2) 0.022(2) 0.032(3) -0.003(2) 0.0026(17) -0.0011(17)
N8 0.053(3) 0.030(3) 0.035(3) 0.004(2) 0.011(2) 0.001(3)
O1 0.036(2) 0.024(2) 0.044(2) -0.0009(17) 0.0149(16) 0.0000(15)
O2 0.042(2) 0.027(2) 0.054(3) 0.0073(18) 0.0110(18) -0.0059(17)
O3 0.040(2) 0.039(2) 0.058(3) 0.011(2) 0.0069(19) 0.0152(18)
O4 0.028(2) 0.027(2) 0.041(2) -0.0046(18) 0.0080(16) 0.0009(15)
O5 0.068(3) 0.028(2) 0.052(3) 0.0017(19) 0.016(2) 0.010(2)
O6 0.060(3) 0.033(2) 0.058(3) -0.008(2) 0.002(2) -0.010(2)
O60 0.061(2) 0.060(2) 0.0375(19) 0.0161(18) 0.0072(18) 0.0047(17)
O61 0.068(2) 0.073(2) 0.038(2) 0.0181(19) 0.0104(17) 0.0097(19)
O62 0.061(3) 0.059(2) 0.037(2) 0.017(2) 0.008(2) 0.0040(19)
O63 0.062(2) 0.063(2) 0.0386(19) 0.0152(19) 0.0070(19) 0.0062(18)

loop_
_atom_type_symbol
_atom_type_description
_atom_type_scat_dispersion_real
_atom_type_scat_dispersion_imag
_atom_type_scat_source
C C 0.0181 0.0091 'International Tables Vol C Tables 4.2.6.8 and 6.1.1.4'
H H 0.0000 0.0000 'International Tables Vol C Tables 4.2.6.8 and 6.1.1.4'
B B 0.0090 0.0039 'International Tables Vol C Tables 4.2.6.8 and 6.1.1.4'
N N 0.0311 0.0180 'International Tables Vol C Tables 4.2.6.8 and 6.1.1.4'
O O 0.0492 0.0322 'International Tables Vol C Tables 4.2.6.8 and 6.1.1.4'
F F 0.0727 0.0534 'International Tables Vol C Tables 4.2.6.8 and 6.1.1.4'

loop_
_geom_angle_atom_site_label_1
_geom_angle_atom_site_label_2
_geom_angle_atom_site_label_3
_geom_angle
F2 B1 F1 109.9(4)
F2 B1 N1 112.8(4)
F1 B1 N1 110.4(4)
F2 B1 N2 109.1(4)
F1 B1 N2 109.0(4)
N1 B1 N2 105.4(4)
F3 B2 F4 109.1(4)
F3 B2 N5 111.6(4)
F4 B2 N5 109.7(4)
F3 B2 N6 108.9(4)
F4 B2 N6 110.2(4)
N5 B2 N6 107.3(4)
C2 C1 N1 120.5(4)
C2 C1 C6 131.4(5)
N1 C1 C6 108.1(5)
C3 C2 C1 121.3(5)
C2 C3 N2 121.2(4)
C2 C3 C9 131.5(4)
N2 C3 C9 107.2(4)
N1 C4 C5 108.4(5)
N1 C4 C7 122.1(5)
C5 C4 C7 129.4(5)
C6 C5 C4 108.8(5)
C5 C6 C1 106.4(5)
C5 C6 C8 127.4(5)
C1 C6 C8 126.2(5)
O1 C9 N3 123.3(5)
O1 C9 C3 132.7(5)
N3 C9 C3 104.0(4)
N2 C10 N3 111.0(4)
N2 C10 C12 123.9(4)
N3 C10 C12 125.1(4)
C17 C12 C13 120.5(4)
C17 C12 C10 119.8(4)
C13 C12 C10 119.6(4)
C14 C13 C12 119.8(4)
C15 C14 C13 118.7(4)
C14 C15 C16 122.1(4)
C14 C15 N4 119.1(4)
C16 C15 N4 118.6(4)
C17 C16 C15 118.9(4)
C16 C17 C12 119.8(4)
C19 C18 N5 120.8(4)
C19 C18 C23 130.9(5)
N5 C18 C23 108.3(5)
C20 C19 C18 121.2(5)
C19 C20 N6 121.8(4)
C19 C20 C26 130.1(5)
N6 C20 C26 107.9(4)
N5 C21 C22 108.6(5)
N5 C21 C24 122.5(5)
C22 C21 C24 128.9(5)
C23 C22 C21 109.3(5)
C22 C23 C18 105.9(5)
C22 C23 C25 129.0(5)
C18 C23 C25 125.1(5)
O4 C26 N7 124.3(5)
O4 C26 C20 132.1(5)
N7 C26 C20 103.6(4)
N6 C27 N7 111.0(4)
N6 C27 C29 125.0(4)
N7 C27 C29 124.0(4)
C30 C29 C34 119.8(5)
C30 C29 C27 120.1(4)
C34 C29 C27 120.0(4)
C31 C30 C29 120.5(5)
C30 C31 C32 119.3(5)
C31 C32 C33 121.1(5)
C31 C32 N8 119.1(5)
C33 C32 N8 119.8(5)
C34 C33 C32 119.3(5)
C33 C34 C29 119.9(5)
C4 N1 C1 108.3(4)
C4 N1 B1 125.1(4)
C1 N1 B1 126.6(4)
C10 N2 C3 108.9(4)
C10 N2 B1 126.2(4)
C3 N2 B1 124.8(4)
C10 N3 C9 108.9(4)
C10 N3 C11 126.7(4)
C9 N3 C11 124.4(4)
O2 N4 O3 123.3(4)
O2 N4 C15 119.0(4)
O3 N4 C15 117.7(4)
C21 N5 C18 107.8(4)
C21 N5 B2 126.9(4)
C18 N5 B2 125.3(4)
C27 N6 C20 107.9(4)
C27 N6 B2 128.0(4)
C20 N6 B2 123.6(4)
C27 N7 C26 109.6(4)
C27 N7 C28 128.8(4)
C26 N7 C28 121.7(4)
O6 N8 O5 123.8(4)
O6 N8 C32 118.7(4)
O5 N8 C32 117.5(5)
O62 O60 O63 80.2(7)
O60 O62 O63 58.5(6)
O61 O63 O60 171.3(12)
O61 O63 O62 130.5(11)
O60 O63 O62 41.3(5)

loop_
_geom_bond_atom_site_label_1
_geom_bond_atom_site_label_2
_geom_bond_distance
B1 F2 1.371(6)
B1 F1 1.390(6)
B1 N1 1.539(7)
B1 N2 1.580(7)
B2 F3 1.390(6)
B2 F4 1.394(6)
B2 N5 1.538(7)
B2 N6 1.560(7)
C1 C2 1.388(7)
C1 N1 1.392(6)
C1 C6 1.417(7)
C2 C3 1.374(6)
C3 N2 1.399(6)
C3 C9 1.443(7)
C4 N1 1.358(6)
C4 C5 1.400(7)
C4 C7 1.492(7)
C5 C6 1.376(7)
C6 C8 1.486(8)
C9 O1 1.235(5)
C9 N3 1.417(6)
C10 N2 1.315(6)
C10 N3 1.353(6)
C10 C12 1.478(6)
C11 N3 1.450(6)
C12 C17 1.383(6)
C12 C13 1.393(6)
C13 C14 1.383(7)
C14 C15 1.372(6)
C15 C16 1.385(6)
C15 N4 1.471(6)
C16 C17 1.376(6)
C18 C19 1.388(7)
C18 N5 1.401(6)
C18 C23 1.422(7)
C19 C20 1.371(6)
C20 N6 1.409(6)
C20 C26 1.445(7)
C21 N5 1.356(6)
C21 C22 1.401(8)
C21 C24 1.481(8)
C22 C23 1.374(7)
C23 C25 1.500(7)
C26 O4 1.239(5)
C26 N7 1.414(6)
C27 N6 1.326(6)
C27 N7 1.358(6)
C27 C29 1.475(6)
C28 N7 1.450(6)
C29 C30 1.391(7)
C29 C34 1.393(7)
C30 C31 1.373(7)
C31 C32 1.383(7)
C32 C33 1.392(7)
C32 N8 1.466(6)
C33 C34 1.382(7)
N4 O2 1.221(5)
N4 O3 1.230(5)
N8 O6 1.220(5)
N8 O5 1.233(5)
O60 O62 1.213(10)
O60 O63 1.567(15)
O61 O63 1.230(15)
O62 O63 1.811(17)

loop_
_geom_torsion_atom_site_label_1
_geom_torsion_atom_site_label_2
_geom_torsion_atom_site_label_3
_geom_torsion_atom_site_label_4
_geom_torsion
N1 C1 C2 C3 0.8(7)
C6 C1 C2 C3 179.3(5)
C1 C2 C3 N2 1.3(7)
C1 C2 C3 C9 -175.2(5)
N1 C4 C5 C6 0.0(5)
C7 C4 C5 C6 -179.5(5)
C4 C5 C6 C1 0.0(5)
C4 C5 C6 C8 -179.0(4)
C2 C1 C6 C5 -178.6(5)
N1 C1 C6 C5 0.1(5)
C2 C1 C6 C8 0.4(8)
N1 C1 C6 C8 179.1(4)
C2 C3 C9 O1 -3.8(9)
N2 C3 C9 O1 179.4(5)
C2 C3 C9 N3 175.6(4)
N2 C3 C9 N3 -1.3(5)
N2 C10 C12 C17 69.1(6)
N3 C10 C12 C17 -111.5(5)
N2 C10 C12 C13 -107.0(5)
N3 C10 C12 C13 72.3(6)
C17 C12 C13 C14 -3.4(7)
C10 C12 C13 C14 172.7(4)
C12 C13 C14 C15 1.3(7)
C13 C14 C15 C16 1.8(7)
C13 C14 C15 N4 -174.6(4)
C14 C15 C16 C17 -2.9(7)
N4 C15 C16 C17 173.6(4)
C15 C16 C17 C12 0.8(7)
C13 C12 C17 C16 2.3(7)
C10 C12 C17 C16 -173.8(4)
N5 C18 C19 C20 -0.9(6)
C23 C18 C19 C20 -179.3(5)
C18 C19 C20 N6 -0.8(6)
C18 C19 C20 C26 173.5(4)
N5 C21 C22 C23 1.2(5)
C24 C21 C22 C23 -179.4(5)
C21 C22 C23 C18 -0.6(5)
C21 C22 C23 C25 178.5(5)
C19 C18 C23 C22 178.3(5)
N5 C18 C23 C22 -0.2(5)
C19 C18 C23 C25 -0.8(8)
N5 C18 C23 C25 -179.3(4)
C19 C20 C26 O4 5.8(8)
N6 C20 C26 O4 -179.3(5)
C19 C20 C26 N7 -174.8(4)
N6 C20 C26 N7 0.2(4)
N6 C27 C29 C30 117.5(5)
N7 C27 C29 C30 -62.4(6)
N6 C27 C29 C34 -61.9(6)
N7 C27 C29 C34 118.1(5)
C34 C29 C30 C31 1.5(8)
C27 C29 C30 C31 -177.9(5)
C29 C30 C31 C32 -1.5(8)
C30 C31 C32 C33 0.3(8)
C30 C31 C32 N8 -179.6(5)
C31 C32 C33 C34 0.9(8)
N8 C32 C33 C34 -179.3(4)
C32 C33 C34 C29 -0.8(7)
C30 C29 C34 C33 -0.4(7)
C27 C29 C34 C33 179.1(5)
C5 C4 N1 C1 0.1(5)
C7 C4 N1 C1 179.6(4)
C5 C4 N1 B1 -177.2(4)
C7 C4 N1 B1 2.3(7)
C2 C1 N1 C4 178.8(4)
C6 C1 N1 C4 -0.1(5)
C2 C1 N1 B1 -4.0(7)
C6 C1 N1 B1 177.1(4)
F2 B1 N1 C4 -60.0(6)
F1 B1 N1 C4 63.4(6)
N2 B1 N1 C4 -179.0(4)
F2 B1 N1 C1 123.2(5)
F1 B1 N1 C1 -113.4(5)
N2 B1 N1 C1 4.3(6)
N3 C10 N2 C3 0.5(5)
C12 C10 N2 C3 179.9(4)
N3 C10 N2 B1 -175.7(4)
C12 C10 N2 B1 3.7(7)
C2 C3 N2 C10 -176.7(4)
C9 C3 N2 C10 0.5(5)
C2 C3 N2 B1 -0.4(6)
C9 C3 N2 B1 176.8(4)
F2 B1 N2 C10 52.2(6)
F1 B1 N2 C10 -67.8(6)
N1 B1 N2 C10 173.6(4)
F2 B1 N2 C3 -123.4(4)
F1 B1 N2 C3 116.5(5)
N1 B1 N2 C3 -2.0(6)
N2 C10 N3 C9 -1.4(5)
C12 C10 N3 C9 179.2(4)
N2 C10 N3 C11 -179.6(4)
C12 C10 N3 C11 0.9(7)
O1 C9 N3 C10 -179.0(4)
C3 C9 N3 C10 1.6(5)
O1 C9 N3 C11 -0.7(7)
C3 C9 N3 C11 179.9(4)
C14 C15 N4 O2 -179.5(4)
C16 C15 N4 O2 4.0(6)
C14 C15 N4 O3 3.2(6)
C16 C15 N4 O3 -173.3(4)
C22 C21 N5 C18 -1.3(5)
C24 C21 N5 C18 179.2(4)
C22 C21 N5 B2 179.8(4)
C24 C21 N5 B2 0.3(7)
C19 C18 N5 C21 -177.7(4)
C23 C18 N5 C21 1.0(5)
C19 C18 N5 B2 1.2(7)
C23 C18 N5 B2 179.9(4)
F3 B2 N5 C21 59.7(6)
F4 B2 N5 C21 -61.4(6)
N6 B2 N5 C21 178.9(4)
F3 B2 N5 C18 -119.0(5)
F4 B2 N5 C18 119.9(5)
N6 B2 N5 C18 0.2(6)
N7 C27 N6 C20 -0.1(5)
C29 C27 N6 C20 180.0(4)
N7 C27 N6 B2 172.5(4)
C29 C27 N6 B2 -7.4(7)
C19 C20 N6 C27 175.4(4)
C26 C20 N6 C27 0.0(5)
C19 C20 N6 B2 2.4(6)
C26 C20 N6 B2 -173.1(4)
F3 B2 N6 C27 -52.5(6)
F4 B2 N6 C27 67.1(6)
N5 B2 N6 C27 -173.5(4)
F3 B2 N6 C20 119.1(4)
F4 B2 N6 C20 -121.3(4)
N5 B2 N6 C20 -1.9(6)
N6 C27 N7 C26 0.2(5)
C29 C27 N7 C26 -179.9(4)
N6 C27 N7 C28 -179.9(4)
C29 C27 N7 C28 0.0(7)
O4 C26 N7 C27 179.3(4)
C20 C26 N7 C27 -0.2(5)
O4 C26 N7 C28 -0.6(6)
C20 C26 N7 C28 179.9(4)
C31 C32 N8 O6 -5.6(7)
C33 C32 N8 O6 174.5(5)
C31 C32 N8 O5 175.0(5)
C33 C32 N8 O5 -4.9(7)
O62 O60 O63 O61 -20(8)
O60 O62 O63 O61 176.0(16)
